data_7200707
loop_
_publ_author_name
'Liang, Jianjun'
'Wu, Biao'
'Jia, Chuandong'
'Yang, Xiao-Juan'

_publ_section_title
;
 Metallomacrocycle or helix: Supramolecular isomerism in
 bis(pyridylurea) metal complexes
;
_journal_issue 6
_journal_name_full CrystEngComm
_journal_page_first 975
_journal_paper_doi 10.1039/b820640f
_journal_volume 11
_journal_year 2009
_chemical_formula_sum 'C16 H20 Cl2 N6 O2 Zn'
_chemical_formula_weight 464.65
_chemical_name_systematic
;
?
;
_space_group_IT_number 15
_symmetry_cell_setting monoclinic
_symmetry_space_group_name_Hall '-C 2yc'
_symmetry_space_group_name_H-M 'C 1 2/c 1'
_atom_sites_solution_hydrogens geom
_atom_sites_solution_primary direct
_atom_sites_solution_secondary difmap
_audit_creation_method SHELXL-97
_cell_angle_alpha 90.00
_cell_angle_beta 104.839(2)
_cell_angle_gamma 90.00
_cell_formula_units_Z 4
_cell_length_a 10.7340(11)
_cell_length_b 14.3446(11)
_cell_length_c 13.7280(12)
_cell_measurement_reflns_used 2461
_cell_measurement_temperature 293(2)
_cell_measurement_theta_max 25.29
_cell_measurement_theta_min 2.58
_cell_volume 2043.3(3)
_computing_cell_refinement 'Bruker SMART'
_computing_data_collection 'Bruker SMART APEX II'
_computing_data_reduction 'Bruker SAINT'
_computing_structure_refinement 'SHELXL-97 (Sheldrick, 1997)'
_computing_structure_solution 'SHELXS-97 (Sheldrick, 1990)'
_diffrn_ambient_temperature 293(2)
_diffrn_measured_fraction_theta_full 0.996
_diffrn_measured_fraction_theta_max 0.971
_diffrn_measurement_device_type 'Bruker APEX II area detector'
_diffrn_measurement_method '\w scans'
_diffrn_radiation_monochromator graphite
_diffrn_radiation_source 'fine-focus sealed tube'
_diffrn_radiation_type MoK\a
_diffrn_radiation_wavelength 0.71073
_diffrn_reflns_av_R_equivalents 0.0247
_diffrn_reflns_av_sigmaI/netI 0.0286
_diffrn_reflns_limit_h_max 13
_diffrn_reflns_limit_h_min -11
_diffrn_reflns_limit_k_max 18
_diffrn_reflns_limit_k_min -13
_diffrn_reflns_limit_l_max 17
_diffrn_reflns_limit_l_min -17
_diffrn_reflns_number 6012
_diffrn_reflns_theta_full 25.00
_diffrn_reflns_theta_max 27.77
_diffrn_reflns_theta_min 2.42
_exptl_absorpt_coefficient_mu 1.487
_exptl_absorpt_correction_T_max 1.000
_exptl_absorpt_correction_T_min 0.690
_exptl_absorpt_correction_type multi-scan
_exptl_absorpt_process_details SADABS
_exptl_crystal_colour colorless
_exptl_crystal_density_diffrn 1.510
_exptl_crystal_density_method 'not measured'
_exptl_crystal_description block
_exptl_crystal_F_000 952
_exptl_crystal_size_max 0.38
_exptl_crystal_size_mid 0.30
_exptl_crystal_size_min 0.25
_refine_diff_density_max 0.317
_refine_diff_density_min -0.227
_refine_diff_density_rms 0.049
_refine_ls_extinction_method none
_refine_ls_goodness_of_fit_ref 1.059
_refine_ls_hydrogen_treatment constr
_refine_ls_matrix_type full
_refine_ls_number_parameters 123
_refine_ls_number_reflns 2339
_refine_ls_number_restraints 0
_refine_ls_restrained_S_all 1.059
_refine_ls_R_factor_all 0.0393
_refine_ls_R_factor_gt 0.0301
_refine_ls_shift/su_max 0.000
_refine_ls_shift/su_mean 0.000
_refine_ls_structure_factor_coef Fsqd
_refine_ls_weighting_details 'calc w=1/[\s^2^(Fo^2^)+(0.0365P)^2^+0.7430P] where P=(Fo^2^+2Fc^2^)/3'
_refine_ls_weighting_scheme calc
_refine_ls_wR_factor_gt 0.0745
_refine_ls_wR_factor_ref 0.0782
_reflns_number_gt 1945
_reflns_number_total 2339
_reflns_threshold_expression >2sigma(I)
_cod_data_source_file b820640f.txt
_cod_data_source_block ZnLhelix
_cod_depositor_comments
;
The following automatic conversions were performed:
'_symmetry_cell_setting' value 'Monoclinic' changed to 'monoclinic'
according to '/home/saulius/struct/CIF-dictionaries/cif_core.dic'
dictionary named 'cif_core.dic' version 2.4.1 from
2010-06-29.

'_exptl_absorpt_correction_type' value 'Multi-scan' changed
to 'multi-scan' according to
'/home/saulius/struct/CIF-dictionaries/cif_core.dic' dictionary named
'cif_core.dic' version 2.4.1 from 2010-06-29.

Automatic conversion script
Id: cif_fix_enum 1527 2010-12-29 10:47:43Z saulius 
;
_cod_original_sg_symbol_H-M C2/c
_cod_database_code 7200707

loop_
_symmetry_equiv_pos_as_xyz
'x, y, z'
'-x, y, -z+1/2'
'x+1/2, y+1/2, z'
'-x+1/2, y+1/2, -z+1/2'
'-x, -y, -z'
'x, -y, z-1/2'
'-x+1/2, -y+1/2, -z'
'x+1/2, -y+1/2, z-1/2'

loop_
_atom_site_label
_atom_site_type_symbol
_atom_site_fract_x
_atom_site_fract_y
_atom_site_fract_z
_atom_site_U_iso_or_equiv
_atom_site_adp_type
_atom_site_occupancy
_atom_site_symmetry_multiplicity
_atom_site_calc_flag
_atom_site_refinement_flags
_atom_site_disorder_assembly
_atom_site_disorder_group
Zn Zn 0.5000 0.13155(2) 0.2500 0.03889(12) Uani 1 2 d S . .
Cl Cl 0.46947(5) 0.05237(4) 0.10664(4) 0.04949(15) Uani 1 1 d . . .
N1 N 0.34930(16) 0.21876(11) 0.23888(12) 0.0431(4) Uani 1 1 d . . .
N2 N 0.24671(19) 0.38572(14) 0.40482(14) 0.0593(5) Uani 1 1 d . . .
H2A H 0.1864 0.4267 0.3959 0.071 Uiso 1 1 calc R . .
C4 C 0.2536(2) 0.33440(15) 0.32119(15) 0.0461(5) Uani 1 1 d . . .
C5 C 0.3464(2) 0.26713(14) 0.32149(15) 0.0454(5) Uani 1 1 d . . .
H5A H 0.4087 0.2553 0.3811 0.054 Uiso 1 1 calc R . .
C6 C 0.3263(2) 0.37840(17) 0.50157(18) 0.0593(6) Uani 1 1 d . . .
O1 O 0.42052(19) 0.32935(16) 0.52239(13) 0.0903(7) Uani 1 1 d . . .
N3 N 0.28874(19) 0.43211(15) 0.56869(15) 0.0662(6) Uani 1 1 d . . .
H3A H 0.2202 0.4653 0.5491 0.079 Uiso 1 1 calc R . .
C2 C 0.1654(2) 0.29983(18) 0.14725(17) 0.0619(6) Uani 1 1 d . . .
H2B H 0.1033 0.3095 0.0870 0.074 Uiso 1 1 calc R . .
C1 C 0.2597(2) 0.23396(16) 0.15297(16) 0.0541(6) Uani 1 1 d . . .
H1A H 0.2613 0.1993 0.0960 0.065 Uiso 1 1 calc R . .
C3 C 0.1634(2) 0.35090(16) 0.23024(17) 0.0542(6) Uani 1 1 d . . .
H3B H 0.1015 0.3971 0.2262 0.065 Uiso 1 1 calc R . .
C7 C 0.3615(2) 0.43563(19) 0.67429(18) 0.0616(6) Uani 1 1 d . . .
H7A H 0.4032 0.3760 0.6932 0.074 Uiso 1 1 calc R . .
H7B H 0.3023 0.4461 0.7161 0.074 Uiso 1 1 calc R . .
C8 C 0.4611(2) 0.51076(17) 0.69402(18) 0.0643(6) Uani 1 1 d . . .
H8A H 0.4195 0.5708 0.6773 0.077 Uiso 1 1 calc R . .
H8B H 0.5193 0.5014 0.6513 0.077 Uiso 1 1 calc R . .

loop_
_atom_site_aniso_label
_atom_site_aniso_U_11
_atom_site_aniso_U_22
_atom_site_aniso_U_33
_atom_site_aniso_U_23
_atom_site_aniso_U_13
_atom_site_aniso_U_12
Zn 0.0446(2) 0.03616(19) 0.03623(19) 0.000 0.01093(14) 0.000
Cl 0.0594(3) 0.0486(3) 0.0416(3) -0.0098(2) 0.0150(2) -0.0108(2)
N1 0.0458(10) 0.0426(9) 0.0388(9) 0.0035(7) 0.0072(7) 0.0038(7)
N2 0.0522(11) 0.0661(13) 0.0526(11) -0.0065(9) 0.0009(9) 0.0283(9)
C4 0.0442(12) 0.0463(11) 0.0457(11) 0.0016(9) 0.0077(9) 0.0054(9)
C5 0.0441(12) 0.0468(11) 0.0410(11) 0.0042(9) 0.0032(9) 0.0086(9)
C6 0.0553(14) 0.0629(15) 0.0544(14) -0.0077(11) 0.0046(11) 0.0158(12)
O1 0.0818(14) 0.1157(16) 0.0588(11) -0.0159(11) -0.0084(10) 0.0567(13)
N3 0.0570(12) 0.0808(15) 0.0549(12) -0.0141(10) 0.0037(10) 0.0180(11)
C2 0.0543(14) 0.0753(17) 0.0470(13) 0.0062(12) -0.0039(11) 0.0131(12)
C1 0.0582(14) 0.0587(14) 0.0416(12) -0.0001(10) 0.0058(10) 0.0050(11)
C3 0.0435(12) 0.0575(14) 0.0569(14) 0.0052(11) 0.0044(10) 0.0135(10)
C7 0.0598(15) 0.0693(16) 0.0560(14) -0.0024(11) 0.0155(12) -0.0013(12)
C8 0.0657(17) 0.0602(15) 0.0650(15) 0.0075(12) 0.0131(13) 0.0021(12)

loop_
_atom_type_symbol
_atom_type_description
_atom_type_scat_dispersion_real
_atom_type_scat_dispersion_imag
_atom_type_scat_source
C C 0.0033 0.0016 'International Tables Vol C Tables 4.2.6.8 and 6.1.1.4'
H H 0.0000 0.0000 'International Tables Vol C Tables 4.2.6.8 and 6.1.1.4'
N N 0.0061 0.0033 'International Tables Vol C Tables 4.2.6.8 and 6.1.1.4'
O O 0.0106 0.0060 'International Tables Vol C Tables 4.2.6.8 and 6.1.1.4'
Zn Zn 0.2839 1.4301 'International Tables Vol C Tables 4.2.6.8 and 6.1.1.4'
Cl Cl 0.1484 0.1585 'International Tables Vol C Tables 4.2.6.8 and 6.1.1.4'

loop_
_geom_angle_atom_site_label_1
_geom_angle_atom_site_label_2
_geom_angle_atom_site_label_3
_geom_angle
_geom_angle_site_symmetry_1
_geom_angle_site_symmetry_3
_geom_angle_publ_flag
N1 Zn N1 103.46(10) 2_655 . ?
N1 Zn Cl 108.48(5) 2_655 . ?
N1 Zn Cl 108.42(5) . . ?
N1 Zn Cl 108.42(5) 2_655 2_655 ?
N1 Zn Cl 108.48(5) . 2_655 ?
Cl Zn Cl 118.53(3) . 2_655 ?
C1 N1 C5 119.80(18) . . ?
C1 N1 Zn 123.34(15) . . ?
C5 N1 Zn 116.71(13) . . ?
C4 N2 C6 127.20(18) . . ?
N2 C4 C5 124.03(18) . . ?
N2 C4 C3 118.86(19) . . ?
C5 C4 C3 117.11(19) . . ?
N1 C5 C4 122.10(18) . . ?
O1 C6 N3 123.7(2) . . ?
O1 C6 N2 123.0(2) . . ?
N3 C6 N2 113.3(2) . . ?
C6 N3 C7 121.6(2) . . ?
C3 C2 C1 119.5(2) . . ?
N1 C1 C2 121.1(2) . . ?
C2 C3 C4 120.3(2) . . ?
N3 C7 C8 112.4(2) . . ?
C7 C8 C8 111.0(2) . 2_656 ?

loop_
_geom_bond_atom_site_label_1
_geom_bond_atom_site_label_2
_geom_bond_distance
_geom_bond_site_symmetry_2
_geom_bond_publ_flag
Zn N1 2.0195(17) 2_655 ?
Zn N1 2.0195(17) . ?
Zn Cl 2.2226(5) . ?
Zn Cl 2.2226(5) 2_655 ?
N1 C1 1.335(2) . ?
N1 C5 1.337(3) . ?
N2 C4 1.382(3) . ?
N2 C6 1.387(3) . ?
C4 C5 1.387(3) . ?
C4 C3 1.390(3) . ?
C6 O1 1.205(3) . ?
C6 N3 1.340(3) . ?
N3 C7 1.461(3) . ?
C2 C3 1.359(3) . ?
C2 C1 1.372(3) . ?
C7 C8 1.493(3) . ?
C8 C8 1.550(5) 2_656 ?

loop_
_geom_torsion_atom_site_label_1
_geom_torsion_atom_site_label_2
_geom_torsion_atom_site_label_3
_geom_torsion_atom_site_label_4
_geom_torsion
_geom_torsion_site_symmetry_1
_geom_torsion_site_symmetry_2
_geom_torsion_site_symmetry_3
_geom_torsion_site_symmetry_4
_geom_torsion_publ_flag
N1 Zn N1 C1 105.67(19) 2_655 . . . ?
Cl Zn N1 C1 -9.37(19) . . . . ?
Cl Zn N1 C1 -139.33(17) 2_655 . . . ?
N1 Zn N1 C5 -69.92(14) 2_655 . . . ?
Cl Zn N1 C5 175.04(13) . . . . ?
Cl Zn N1 C5 45.08(15) 2_655 . . . ?
C6 N2 C4 C5 -1.6(4) . . . . ?
C6 N2 C4 C3 179.0(2) . . . . ?
C1 N1 C5 C4 -0.8(3) . . . . ?
Zn N1 C5 C4 174.92(16) . . . . ?
N2 C4 C5 N1 179.7(2) . . . . ?
C3 C4 C5 N1 -0.9(3) . . . . ?
C4 N2 C6 O1 6.3(5) . . . . ?
C4 N2 C6 N3 -174.6(2) . . . . ?
O1 C6 N3 C7 0.4(4) . . . . ?
N2 C6 N3 C7 -178.7(2) . . . . ?
C5 N1 C1 C2 1.1(3) . . . . ?
Zn N1 C1 C2 -174.32(19) . . . . ?
C3 C2 C1 N1 0.4(4) . . . . ?
C1 C2 C3 C4 -2.2(4) . . . . ?
N2 C4 C3 C2 -178.2(2) . . . . ?
C5 C4 C3 C2 2.4(3) . . . . ?
C6 N3 C7 C8 90.9(3) . . . . ?
N3 C7 C8 C8 -178.4(2) . . . 2_656 ?
